data_1520810
loop_
_publ_author_name
'Belik, A.A.'
'Malakho, A.P.'
'Lazoryak, B.I.'
'Pokholov, K.V.'
'Khasanov, S.S.'

_publ_section_title
;
 New mixed-valent iron(II/III) phosphates, Cu3-x Fe4+x (P O4)6
;
_journal_name_full 'Journal of Solid State Chemistry'
_journal_page_first 159
_journal_page_last 166
_journal_volume 150
_journal_year 2000
_chemical_formula_sum 'Cu2.4 Fe4.6 O24 P6'
_chemical_name_systematic 'Cu2 Fe4 (Cu0.4 Fe0.6) (P O4)6'
_space_group_IT_number 2
_symmetry_space_group_name_Hall '-P 1'
_symmetry_space_group_name_H-M 'P -1'
_cell_angle_alpha 107.395
_cell_angle_beta 100.98
_cell_angle_gamma 105.675
_cell_formula_units_Z 1
_cell_length_a 7.9231
_cell_length_b 9.3099
_cell_length_c 6.2582
_cell_volume 405.227
_citation_journal_id_ASTM JSSCBI
_cod_data_source_file Belik_JSSCBI_2000_1777.cif
_cod_data_source_block Cu2.4Fe4.6O24P6
_cod_original_cell_volume 405.2273
_cod_database_code 1520810

loop_
_symmetry_equiv_pos_as_xyz
x,y,z
-x,-y,-z

loop_
_atom_site_label
_atom_site_type_symbol
_atom_site_fract_x
_atom_site_fract_y
_atom_site_fract_z
_atom_site_occupancy
_atom_site_U_iso_or_equiv
O1 O-2 0.035 0.242 0.284 1 0.0
O7 O-2 0.8 -0.08 0.119 1 0.0
O3 O-2 0.278 0.464 0.243 1 0.0
O4 O-2 0.357 0.282 0.445 1 0.0
Fe3 Fe+3 0.7218 0.5256 0.0474 1 0.0
O10 O-2 0.757 0.507 0.36 1 0.0
O8 O-2 0.528 0.16 0.121 1 0.0
P2 P+5 0.2289 0.3732 0.402 1 0.0
O2 O-2 0.539 -0.085 0.318 1 0.0
O9 O-2 0.804 0.333 -0.018 1 0.0
Cu1 Cu+2 0 0 0 0.4 0.0
P1 P+5 0.5979 0.8339 0.096 1 0.0
P3 P+5 0.1476 0.7695 0.234 1 0.0
O11 O-2 0.197 -0.054 0.235 1 0.0
O6 O-2 0.557 0.653 0.068 1 0.0
Fe2 Fe+3 0.4504 0.1185 0.3866 1 0.0
O5 O-2 0.264 0.773 0.466 1 0.0
O12 O-2 -0.056 0.702 0.206 1 0.0
Cu2 Cu+2 0.805 0.2738 0.2658 1 0.0
Fe1 Fe+2 0 0 0 0.6 0.0
